data_7017740
loop_
_publ_author_name
'Zhang, Jie'
'Zhang, Zhengxing'
'Chen, Zhenxia'
'Zhou, Xigeng'

_publ_section_title
;
 Oxidation and coupling of \b-diketiminate ligand in lanthanide complexes:
 novel eight-nuclear lanthanide clusters with \m-, \m3-Cl, and \m4-O
 bridge.
;
_journal_issue 2
_journal_name_full 'Dalton transactions (Cambridge, England : 2003)'
_journal_page_first 357
_journal_page_last 359
_journal_paper_doi 10.1039/c1dt11383f
_journal_volume 41
_journal_year 2012
_chemical_formula_sum 'C90 H144 Cl14 Er8 N4 O13'
_chemical_formula_weight 3324.47
_chemical_name_systematic
;
?
;
_space_group_IT_number 41
_symmetry_cell_setting orthorhombic
_symmetry_space_group_name_Hall 'A 2 -2ab'
_symmetry_space_group_name_H-M 'A b a 2'
_atom_sites_solution_hydrogens geom
_atom_sites_solution_primary direct
_atom_sites_solution_secondary difmap
_audit_creation_method SHELXL-97
_cell_angle_alpha 90.00
_cell_angle_beta 90.00
_cell_angle_gamma 90.00
_cell_formula_units_Z 4
_cell_length_a 28.632(4)
_cell_length_b 31.254(5)
_cell_length_c 16.142(2)
_cell_measurement_reflns_used 6945
_cell_measurement_temperature 293(2)
_cell_measurement_theta_max 23.89
_cell_measurement_theta_min 2.43
_cell_volume 14445(4)
_computing_cell_refinement 'Bruker SMART'
_computing_data_collection 'Bruker SMART'
_computing_data_reduction 'Bruker SAINT'
_computing_molecular_graphics 'Bruker SHELXTL'
_computing_publication_material 'Bruker SHELXTL'
_computing_structure_refinement 'SHELXL-97 (Sheldrick, 1997)'
_computing_structure_solution 'SHELXS-97 (Sheldrick, 1990)'
_diffrn_ambient_temperature 293(2)
_diffrn_measured_fraction_theta_full 1.000
_diffrn_measured_fraction_theta_max 1.000
_diffrn_measurement_device_type 'CCD area detector'
_diffrn_measurement_method 'phi and omega scans'
_diffrn_radiation_monochromator graphite
_diffrn_radiation_source 'fine-focus sealed tube'
_diffrn_radiation_type MoK\a
_diffrn_radiation_wavelength 0.71073
_diffrn_reflns_av_R_equivalents 0.0405
_diffrn_reflns_av_sigmaI/netI 0.0563
_diffrn_reflns_limit_h_max 34
_diffrn_reflns_limit_h_min -34
_diffrn_reflns_limit_k_max 37
_diffrn_reflns_limit_k_min -37
_diffrn_reflns_limit_l_max 19
_diffrn_reflns_limit_l_min -19
_diffrn_reflns_number 12510
_diffrn_reflns_theta_full 25.01
_diffrn_reflns_theta_max 25.01
_diffrn_reflns_theta_min 1.42
_exptl_absorpt_coefficient_mu 4.894
_exptl_absorpt_correction_T_max 0.7578
_exptl_absorpt_correction_T_min 0.6403
_exptl_absorpt_correction_type multi-scan
_exptl_absorpt_process_details sadabs
_exptl_crystal_colour yellow
_exptl_crystal_density_diffrn 1.529
_exptl_crystal_density_method 'not measured'
_exptl_crystal_description prism
_exptl_crystal_F_000 6392
_exptl_crystal_size_max 0.10
_exptl_crystal_size_mid 0.10
_exptl_crystal_size_min 0.06
_platon_squeeze_details
;
the highly disordered solvents within the void were not crystallographically
well defined.

The SQUEEZE routine of the program PLATON was used
in order to eliminate the contribution of disordered solvents molecules,
thereby a final model based only on the ordered part of the crystal structure
was obtained.

Refinement after the SQUEEZE routine gave significantly improved R values.
[R values before SQUEEZE]
R1 = 0.0489, wR2 = 0.1299 for >2sigma(I) data
R1 = 0.0750, wR2 = 0.1386, GooF = S = 1.508 for all data
( 12510 data and 30 restraint / 577 parameters)
;
_refine_diff_density_max 1.058
_refine_diff_density_min -0.588
_refine_diff_density_rms 0.111
_refine_ls_abs_structure_details 'Flack H D (1983), Acta Cryst. A39, 876-881'
_refine_ls_abs_structure_Flack 10(10)
_refine_ls_extinction_method none
_refine_ls_goodness_of_fit_ref 0.962
_refine_ls_hydrogen_treatment constr
_refine_ls_matrix_type full
_refine_ls_number_parameters 582
_refine_ls_number_reflns 6617
_refine_ls_number_restraints 36
_refine_ls_restrained_S_all 0.961
_refine_ls_R_factor_all 0.0417
_refine_ls_R_factor_gt 0.0325
_refine_ls_shift/su_max 0.002
_refine_ls_shift/su_mean 0.000
_refine_ls_structure_factor_coef Fsqd
_refine_ls_weighting_details 'calc w=1/[\s^2^(Fo^2^)+(0.0327P)^2^+0.0000P] where P=(Fo^2^+2Fc^2^)/3'
_refine_ls_weighting_scheme calc
_refine_ls_wR_factor_gt 0.0717
_refine_ls_wR_factor_ref 0.0749
_reflns_number_gt 5329
_reflns_number_total 6617
_reflns_threshold_expression >2sigma(I)
_cod_data_source_file c1dt11383f.txt
_cod_data_source_block f80908b
_cod_depositor_comments
;
The following automatic conversions were performed:

'_symmetry_cell_setting' value 'Orthorhombic' changed to
'orthorhombic' according to
/home/saulius/struct/CIF-dictionaries/cif_core.dic dictionary named
'cif_core.dic' version 2.4.1 from 2010-06-29.

Automatic conversion script
Id: cif_fix_values 1715 2011-07-08 13:25:40Z adriana 
;
_cod_original_cell_volume 14444(4)
_cod_original_sg_symbol_H-M Aba2
_cod_database_code 7017740

loop_
_symmetry_equiv_pos_as_xyz
'x, y, z'
'-x, -y, z'
'x+1/2, -y+1/2, z'
'-x+1/2, y+1/2, z'
'x, y+1/2, z+1/2'
'-x, -y+1/2, z+1/2'
'x+1/2, -y+1, z+1/2'
'-x+1/2, y+1, z+1/2'

loop_
_atom_site_label
_atom_site_type_symbol
_atom_site_fract_x
_atom_site_fract_y
_atom_site_fract_z
_atom_site_U_iso_or_equiv
_atom_site_adp_type
_atom_site_occupancy
_atom_site_symmetry_multiplicity
_atom_site_calc_flag
_atom_site_refinement_flags
Er1 Er 0.548158(14) 0.130404(15) 0.56274(3) 0.04186(12) Uani 1 1 d .
Er2 Er 0.617491(15) 0.087978(15) 0.72853(4) 0.04367(13) Uani 1 1 d .
Er3 Er 0.563252(14) 0.014280(15) 0.57022(3) 0.04180(13) Uani 1 1 d .
Er4 Er 0.493178(15) 0.059402(15) 0.72587(3) 0.04355(13) Uani 1 1 d .
Cl1 Cl 0.59876(11) 0.08747(11) 0.4602(2) 0.0651(9) Uani 1 1 d .
Cl2 Cl 0.49239(10) 0.05338(11) 0.4894(2) 0.0645(9) Uani 1 1 d .
Cl3 Cl 0.48013(11) 0.14308(10) 0.6696(2) 0.0589(8) Uani 1 1 d .
Cl4 Cl 0.65448(10) 0.03285(12) 0.6244(2) 0.0633(9) Uani 1 1 d .
Cl5 Cl 0.55661(12) 0.11753(13) 0.8311(2) 0.0736(10) Uani 1 1 d .
Cl6 Cl 0.55666(12) 0.01293(12) 0.8088(2) 0.0724(10) Uani 1 1 d .
Cl7 Cl 0.59040(10) -0.05686(11) 0.6487(2) 0.0635(8) Uani 1 1 d .
N1 N 0.6775(3) 0.1409(3) 0.7407(6) 0.052(2) Uani 1 1 d .
N2 N 0.5835(3) 0.1980(3) 0.5378(5) 0.048(2) Uani 1 1 d .
O1 O 0.55540(19) 0.0732(2) 0.6481(4) 0.0361(17) Uani 1 1 d .
O2 O 0.6072(2) 0.1413(2) 0.6425(5) 0.0478(19) Uani 1 1 d .
O3 O 0.5000 0.0000 0.6494(6) 0.040(2) Uani 1 2 d S
O4 O 0.4925(3) 0.1546(3) 0.4630(6) 0.070(3) Uani 1 1 d .
O5 O 0.6618(3) 0.0480(3) 0.8311(6) 0.070(3) Uani 1 1 d .
O6 O 0.6073(3) -0.0153(3) 0.4574(6) 0.074(3) Uani 1 1 d D
O7 O 0.4493(3) 0.0872(3) 0.8413(5) 0.073(3) Uani 1 1 d D
C1 C 0.7127(4) 0.2081(4) 0.6941(9) 0.076(4) Uani 1 1 d .
H1A H 0.7061 0.2300 0.6542 0.114 Uiso 1 1 calc R
H1B H 0.7423 0.1953 0.6819 0.114 Uiso 1 1 calc R
H1C H 0.7135 0.2204 0.7486 0.114 Uiso 1 1 calc R
C2 C 0.6749(4) 0.1743(4) 0.6906(8) 0.057(3) Uani 1 1 d .
C3 C 0.6380(4) 0.1767(4) 0.6383(7) 0.050(3) Uani 1 1 d .
C4 C 0.6240(4) 0.2073(4) 0.5799(8) 0.056(3) Uani 1 1 d .
C5 C 0.6490(5) 0.2492(4) 0.5679(11) 0.094(5) Uani 1 1 d .
H5A H 0.6327 0.2661 0.5276 0.142 Uiso 1 1 calc R
H5B H 0.6803 0.2439 0.5490 0.142 Uiso 1 1 calc R
H5C H 0.6500 0.2644 0.6196 0.142 Uiso 1 1 calc R
C6 C 0.7131(4) 0.1406(4) 0.8033(7) 0.048(3) Uani 1 1 d .
C7 C 0.7061(4) 0.1608(4) 0.8775(8) 0.061(3) Uani 1 1 d .
C8 C 0.7402(5) 0.1569(5) 0.9409(8) 0.077(4) Uani 1 1 d .
H8A H 0.7365 0.1725 0.9895 0.092 Uiso 1 1 calc R
C9 C 0.7789(5) 0.1305(6) 0.9326(10) 0.085(5) Uani 1 1 d .
H9A H 0.8005 0.1273 0.9752 0.102 Uiso 1 1 calc R
C10 C 0.7835(5) 0.1102(5) 0.8610(10) 0.077(4) Uani 1 1 d .
H10A H 0.8101 0.0934 0.8539 0.092 Uiso 1 1 calc R
C11 C 0.7518(5) 0.1118(5) 0.7951(9) 0.077(4) Uani 1 1 d .
C12 C 0.6656(6) 0.1893(7) 0.8920(10) 0.104(6) Uani 1 1 d U
H12A H 0.6455 0.1855 0.8434 0.125 Uiso 1 1 calc R
C13 C 0.6795(9) 0.2404(6) 0.8925(17) 0.170(11) Uani 1 1 d .
H13A H 0.6519 0.2572 0.9013 0.255 Uiso 1 1 calc R
H13B H 0.6932 0.2479 0.8403 0.255 Uiso 1 1 calc R
H13C H 0.7015 0.2458 0.9362 0.255 Uiso 1 1 calc R
C14 C 0.6368(7) 0.1778(7) 0.9620(16) 0.151(9) Uani 1 1 d U
H14A H 0.6261 0.1488 0.9557 0.227 Uiso 1 1 calc R
H14B H 0.6104 0.1967 0.9648 0.227 Uiso 1 1 calc R
H14C H 0.6547 0.1802 1.0121 0.227 Uiso 1 1 calc R
C15 C 0.7603(4) 0.0893(4) 0.7109(9) 0.074(4) Uani 1 1 d .
H15A H 0.7295 0.0799 0.6916 0.089 Uiso 1 1 calc R
C16 C 0.7780(8) 0.1150(6) 0.6490(10) 0.129(8) Uani 1 1 d .
H16A H 0.7813 0.0986 0.5991 0.194 Uiso 1 1 calc R
H16B H 0.8079 0.1259 0.6655 0.194 Uiso 1 1 calc R
H16C H 0.7570 0.1384 0.6393 0.194 Uiso 1 1 calc R
C17 C 0.7890(5) 0.0484(5) 0.7230(14) 0.119(6) Uani 1 1 d .
H17A H 0.7938 0.0349 0.6703 0.178 Uiso 1 1 calc R
H17B H 0.7725 0.0293 0.7591 0.178 Uiso 1 1 calc R
H17C H 0.8187 0.0555 0.7470 0.178 Uiso 1 1 calc R
C18 C 0.5667(4) 0.2304(3) 0.4797(7) 0.050(3) Uani 1 1 d .
C19 C 0.5854(4) 0.2345(4) 0.4004(8) 0.055(3) Uani 1 1 d .
C20 C 0.5649(5) 0.2620(5) 0.3462(9) 0.069(4) Uani 1 1 d .
H20A H 0.5779 0.2659 0.2939 0.083 Uiso 1 1 calc R
C21 C 0.5256(5) 0.2839(4) 0.3677(8) 0.075(4) Uani 1 1 d .
H21A H 0.5111 0.3014 0.3289 0.090 Uiso 1 1 calc R
C22 C 0.5082(5) 0.2806(4) 0.4421(8) 0.062(4) Uani 1 1 d .
H22A H 0.4818 0.2965 0.4554 0.075 Uiso 1 1 calc R
C23 C 0.5273(4) 0.2545(3) 0.5018(7) 0.051(3) Uani 1 1 d .
C24 C 0.6291(4) 0.2108(5) 0.3762(9) 0.070(4) Uani 1 1 d .
H24A H 0.6396 0.1935 0.4233 0.085 Uiso 1 1 calc R
C25 C 0.6679(5) 0.2435(6) 0.3542(12) 0.113(7) Uani 1 1 d .
H25A H 0.6957 0.2284 0.3383 0.170 Uiso 1 1 calc R
H25B H 0.6743 0.2611 0.4015 0.170 Uiso 1 1 calc R
H25C H 0.6576 0.2611 0.3091 0.170 Uiso 1 1 calc R
C26 C 0.6203(6) 0.1825(7) 0.3054(12) 0.125(8) Uani 1 1 d .
H26A H 0.5976 0.1613 0.3206 0.187 Uiso 1 1 calc R
H26B H 0.6488 0.1686 0.2896 0.187 Uiso 1 1 calc R
H26C H 0.6087 0.1990 0.2597 0.187 Uiso 1 1 calc R
C27 C 0.5065(7) 0.2512(6) 0.5909(9) 0.099(6) Uani 1 1 d .
H27A H 0.5120 0.2218 0.6094 0.119 Uiso 1 1 calc R
C28 C 0.5355(7) 0.2809(6) 0.6505(10) 0.113(6) Uani 1 1 d .
H28A H 0.5680 0.2741 0.6458 0.170 Uiso 1 1 calc R
H28B H 0.5254 0.2765 0.7066 0.170 Uiso 1 1 calc R
H28C H 0.5307 0.3103 0.6354 0.170 Uiso 1 1 calc R
C29 C 0.4533(6) 0.2595(7) 0.6010(11) 0.131(8) Uani 1 1 d .
H29A H 0.4362 0.2407 0.5650 0.197 Uiso 1 1 calc R
H29B H 0.4464 0.2887 0.5869 0.197 Uiso 1 1 calc R
H29C H 0.4443 0.2542 0.6574 0.197 Uiso 1 1 calc R
C30 C 0.4977(5) 0.1509(6) 0.3786(10) 0.100(6) Uani 1 1 d .
H30A H 0.5156 0.1254 0.3664 0.120 Uiso 1 1 calc R
H30B H 0.5151 0.1754 0.3581 0.120 Uiso 1 1 calc R
C31 C 0.4533(7) 0.1486(8) 0.3365(11) 0.122(7) Uani 1 1 d .
H31A H 0.4538 0.1651 0.2856 0.146 Uiso 1 1 calc R
H31B H 0.4451 0.1193 0.3237 0.146 Uiso 1 1 calc R
C32 C 0.4240(6) 0.1653(7) 0.3904(13) 0.124(7) Uani 1 1 d U
H32A H 0.3941 0.1508 0.3867 0.149 Uiso 1 1 calc R
H32B H 0.4191 0.1953 0.3781 0.149 Uiso 1 1 calc R
C33 C 0.4432(5) 0.1606(7) 0.4744(13) 0.132(8) Uani 1 1 d U
H33A H 0.4371 0.1860 0.5072 0.158 Uiso 1 1 calc R
H33B H 0.4295 0.1361 0.5021 0.158 Uiso 1 1 calc R
C34 C 0.6595(6) 0.0589(5) 0.9179(9) 0.086(5) Uani 1 1 d .
H34A H 0.6276 0.0607 0.9377 0.103 Uiso 1 1 calc R
H34B H 0.6757 0.0854 0.9299 0.103 Uiso 1 1 calc R
C35 C 0.6842(9) 0.0214(9) 0.9515(17) 0.160(9) Uani 1 1 d U
H35A H 0.7132 0.0315 0.9758 0.192 Uiso 1 1 calc R
H35B H 0.6654 0.0099 0.9962 0.192 Uiso 1 1 calc R
C36 C 0.6939(9) -0.0086(7) 0.9041(13) 0.155(10) Uani 1 1 d .
H36A H 0.6772 -0.0344 0.9195 0.186 Uiso 1 1 calc R
H36B H 0.7272 -0.0145 0.9043 0.186 Uiso 1 1 calc R
C37 C 0.6793(5) 0.0064(5) 0.8268(10) 0.080(4) Uani 1 1 d .
H37A H 0.7055 0.0058 0.7887 0.096 Uiso 1 1 calc R
H37B H 0.6553 -0.0125 0.8052 0.096 Uiso 1 1 calc R
C38 C 0.6528(6) -0.0341(7) 0.4604(12) 0.136(8) Uani 1 1 d D
H38A H 0.6523 -0.0590 0.4963 0.163 Uiso 1 1 calc R
H38B H 0.6748 -0.0136 0.4833 0.163 Uiso 1 1 calc R
C39 C 0.6678(7) -0.0466(9) 0.3777(12) 0.165(10) Uani 1 1 d DU
H39A H 0.6754 -0.0769 0.3761 0.199 Uiso 1 1 calc R
H39B H 0.6949 -0.0303 0.3606 0.199 Uiso 1 1 calc R
C40 C 0.6277(7) -0.0373(9) 0.3242(11) 0.176(11) Uani 1 1 d DU
H40A H 0.6126 -0.0637 0.3076 0.211 Uiso 1 1 calc R
H40B H 0.6380 -0.0225 0.2747 0.211 Uiso 1 1 calc R
C41 C 0.5945(6) -0.0099(6) 0.3720(9) 0.109(6) Uani 1 1 d D
H41A H 0.5974 0.0198 0.3556 0.131 Uiso 1 1 calc R
H41B H 0.5625 -0.0191 0.3629 0.131 Uiso 1 1 calc R
C42 C 0.4077(5) 0.1128(5) 0.8390(10) 0.101(6) Uani 1 1 d D
H42A H 0.3826 0.0968 0.8131 0.121 Uiso 1 1 calc R
H42B H 0.4133 0.1384 0.8065 0.121 Uiso 1 1 calc R
C43 C 0.3945(6) 0.1245(6) 0.9230(10) 0.125(8) Uani 1 1 d D
H43A H 0.3618 0.1185 0.9330 0.150 Uiso 1 1 calc R
H43B H 0.4002 0.1547 0.9330 0.150 Uiso 1 1 calc R
C44 C 0.4250(9) 0.0974(9) 0.9770(11) 0.206(13) Uani 1 1 d DU
H44A H 0.4391 0.1148 1.0200 0.247 Uiso 1 1 calc R
H44B H 0.4065 0.0752 1.0033 0.247 Uiso 1 1 calc R
C45 C 0.4616(6) 0.0779(6) 0.9254(9) 0.097(5) Uani 1 1 d DU
H45A H 0.4919 0.0900 0.9387 0.116 Uiso 1 1 calc R
H45B H 0.4628 0.0473 0.9343 0.116 Uiso 1 1 calc R

loop_
_atom_site_aniso_label
_atom_site_aniso_U_11
_atom_site_aniso_U_22
_atom_site_aniso_U_33
_atom_site_aniso_U_23
_atom_site_aniso_U_13
_atom_site_aniso_U_12
Er1 0.0344(2) 0.0468(3) 0.0445(3) 0.0055(3) -0.0076(2) -0.00100(19)
Er2 0.0412(2) 0.0436(3) 0.0462(3) 0.0048(3) -0.0110(3) -0.0003(2)
Er3 0.0333(2) 0.0463(3) 0.0457(3) -0.0054(3) 0.0035(2) -0.0010(2)
Er4 0.0407(2) 0.0449(3) 0.0451(3) -0.0040(3) 0.0063(3) -0.0003(2)
Cl1 0.0569(18) 0.078(2) 0.060(2) -0.0034(17) 0.0111(16) 0.0024(16)
Cl2 0.0530(17) 0.076(2) 0.065(2) 0.0249(17) -0.0135(15) -0.0120(16)
Cl3 0.0551(18) 0.0510(19) 0.071(2) -0.0021(15) 0.0121(15) 0.0060(14)
Cl4 0.0383(15) 0.076(2) 0.076(2) -0.0118(17) -0.0023(14) 0.0057(14)
Cl5 0.070(2) 0.084(3) 0.067(2) -0.0188(19) 0.0039(17) 0.0086(18)
Cl6 0.076(2) 0.078(3) 0.062(2) -0.0006(18) -0.0277(17) 0.0042(18)
Cl7 0.0473(16) 0.065(2) 0.078(2) 0.0110(17) 0.0028(15) 0.0088(14)
N1 0.038(5) 0.055(6) 0.062(6) 0.009(5) -0.017(5) 0.005(4)
N2 0.039(5) 0.046(6) 0.058(6) 0.012(4) -0.008(4) 0.001(4)
O1 0.020(3) 0.048(5) 0.040(4) -0.004(3) -0.002(3) -0.002(3)
O2 0.050(4) 0.042(4) 0.051(4) 0.019(4) -0.021(4) -0.009(3)
O3 0.039(5) 0.033(6) 0.049(6) 0.000 0.000 -0.005(4)
O4 0.075(6) 0.059(6) 0.075(7) 0.011(5) -0.035(5) 0.000(5)
O5 0.067(6) 0.085(7) 0.058(6) 0.021(5) -0.024(5) -0.010(5)
O6 0.088(7) 0.075(7) 0.059(6) -0.019(5) 0.022(5) -0.003(5)
O7 0.064(6) 0.095(7) 0.060(6) -0.013(5) 0.022(5) -0.007(5)
C1 0.062(8) 0.071(9) 0.095(10) 0.026(8) -0.029(7) -0.036(7)
C2 0.049(7) 0.047(8) 0.074(8) 0.003(6) -0.013(6) -0.007(5)
C3 0.043(6) 0.053(7) 0.054(7) 0.017(6) -0.016(5) -0.016(5)
C4 0.064(7) 0.042(7) 0.061(8) 0.009(6) 0.005(6) -0.013(5)
C5 0.094(10) 0.072(10) 0.117(12) 0.062(10) -0.036(11) -0.033(8)
C6 0.036(6) 0.063(8) 0.045(7) 0.008(6) -0.005(5) -0.002(5)
C7 0.049(7) 0.079(9) 0.054(8) 0.001(7) -0.010(6) -0.009(6)
C8 0.077(10) 0.100(12) 0.053(8) 0.004(8) -0.021(7) -0.018(9)
C9 0.053(9) 0.131(15) 0.071(11) 0.022(10) -0.016(8) -0.018(9)
C10 0.043(7) 0.103(13) 0.084(11) 0.018(10) -0.011(7) -0.001(7)
C11 0.040(7) 0.109(12) 0.083(11) 0.025(9) -0.010(7) -0.013(8)
C12 0.090(11) 0.164(19) 0.058(9) -0.049(11) -0.036(8) 0.028(11)
C13 0.22(3) 0.073(14) 0.22(3) -0.002(16) 0.07(2) 0.052(15)
C14 0.094(13) 0.18(2) 0.18(2) -0.036(18) 0.025(13) 0.038(14)
C15 0.042(7) 0.092(10) 0.089(12) -0.035(9) -0.007(7) 0.011(6)
C16 0.21(2) 0.131(17) 0.046(9) 0.013(11) 0.027(12) 0.033(15)
C17 0.092(11) 0.105(13) 0.159(17) 0.039(15) 0.036(14) 0.024(10)
C18 0.061(7) 0.035(6) 0.054(7) 0.006(5) -0.016(6) 0.006(5)
C19 0.047(6) 0.054(7) 0.065(8) 0.024(6) 0.005(6) -0.001(5)
C20 0.069(9) 0.079(10) 0.058(9) 0.018(7) 0.002(7) 0.019(8)
C21 0.095(11) 0.070(10) 0.060(9) 0.044(8) 0.006(8) -0.002(8)
C22 0.074(9) 0.054(8) 0.059(8) 0.013(6) -0.001(7) 0.015(7)
C23 0.072(8) 0.032(6) 0.048(7) 0.004(5) -0.009(6) 0.004(6)
C24 0.051(7) 0.097(11) 0.064(9) 0.013(8) -0.006(6) 0.002(7)
C25 0.047(8) 0.144(17) 0.149(17) 0.031(13) 0.040(9) 0.011(9)
C26 0.099(13) 0.17(2) 0.105(14) 0.022(14) 0.026(11) 0.070(13)
C27 0.144(15) 0.077(11) 0.077(11) 0.015(9) 0.018(10) 0.042(10)
C28 0.152(17) 0.125(16) 0.063(10) -0.034(10) -0.030(11) 0.008(13)
C29 0.147(17) 0.160(19) 0.087(12) 0.001(12) 0.025(11) 0.098(15)
C30 0.092(11) 0.137(16) 0.072(11) 0.060(11) -0.017(9) -0.034(10)
C31 0.131(18) 0.17(2) 0.066(12) -0.005(12) -0.031(12) -0.030(15)
C32 0.094(13) 0.156(19) 0.123(15) 0.002(16) -0.055(13) 0.023(13)
C33 0.074(11) 0.18(2) 0.145(15) -0.036(14) -0.071(12) 0.057(12)
C34 0.126(13) 0.078(11) 0.053(9) 0.017(8) -0.034(8) -0.002(9)
C35 0.161(9) 0.160(9) 0.159(9) 0.001(2) -0.001(2) 0.001(2)
C36 0.23(3) 0.14(2) 0.091(14) 0.006(14) -0.030(16) 0.098(19)
C37 0.081(10) 0.059(10) 0.099(12) 0.019(8) 0.004(9) 0.016(8)
C38 0.095(13) 0.15(2) 0.16(2) -0.055(17) 0.025(14) 0.045(13)
C39 0.15(2) 0.20(3) 0.14(2) -0.01(2) 0.044(15) 0.03(2)
C40 0.145(19) 0.27(3) 0.118(19) -0.04(2) 0.042(13) -0.01(2)
C41 0.135(16) 0.090(14) 0.103(15) -0.020(11) 0.037(12) -0.023(11)
C42 0.085(11) 0.087(13) 0.132(15) -0.008(11) 0.042(11) 0.022(9)
C43 0.128(15) 0.144(18) 0.103(15) -0.044(13) 0.067(13) 0.016(13)
C44 0.206(13) 0.206(13) 0.205(13) 0.000(2) 0.000(2) 0.000(2)
C45 0.097(5) 0.098(5) 0.096(5) -0.001(2) 0.001(2) 0.000(2)

loop_
_atom_type_symbol
_atom_type_description
_atom_type_scat_dispersion_real
_atom_type_scat_dispersion_imag
_atom_type_scat_source
C C 0.0033 0.0000 'International Tables Vol C Tables 4.2.6.8 and 6.1.1.4'
H H 0.0000 0.0000 'International Tables Vol C Tables 4.2.6.8 and 6.1.1.4'
N N 0.0061 0.0000 'International Tables Vol C Tables 4.2.6.8 and 6.1.1.4'
Cl Cl 0.1484 0.0000 'International Tables Vol C Tables 4.2.6.8 and 6.1.1.4'
Er Er -0.2586 0.0000 'International Tables Vol C Tables 4.2.6.8 and 6.1.1.4'
O O 0.0106 0.0000 'International Tables Vol C Tables 4.2.6.8 and 6.1.1.4'

loop_
_geom_angle_atom_site_label_1
_geom_angle_atom_site_label_2
_geom_angle_atom_site_label_3
_geom_angle
_geom_angle_site_symmetry_1
_geom_angle_site_symmetry_3
O2 Er1 O1 71.9(2) . .
O2 Er1 N2 68.1(3) . .
O1 Er1 N2 139.9(2) . .
O2 Er1 O4 151.3(3) . .
O1 Er1 O4 136.1(3) . .
N2 Er1 O4 83.6(3) . .
O2 Er1 Cl1 91.4(2) . .
O1 Er1 Cl1 85.88(19) . .
N2 Er1 Cl1 96.6(2) . .
O4 Er1 Cl1 96.2(3) . .
O2 Er1 Cl3 99.5(2) . .
O1 Er1 Cl3 77.77(18) . .
N2 Er1 Cl3 107.0(2) . .
O4 Er1 Cl3 84.3(2) . .
Cl1 Er1 Cl3 156.29(10) . .
O2 Er1 Cl2 138.6(2) . .
O1 Er1 Cl2 70.66(17) . .
N2 Er1 Cl2 147.0(2) . .
O4 Er1 Cl2 69.4(2) . .
Cl1 Er1 Cl2 69.05(10) . .
Cl3 Er1 Cl2 89.20(10) . .
O2 Er1 Er2 34.62(18) . .
O1 Er1 Er2 37.27(15) . .
N2 Er1 Er2 102.7(2) . .
O4 Er1 Er2 171.7(2) . .
Cl1 Er1 Er2 88.61(8) . .
Cl3 Er1 Er2 88.64(7) . .
Cl2 Er1 Er2 106.31(6) . .
O2 Er1 Er3 92.54(19) . .
O1 Er1 Er3 35.53(17) . .
N2 Er1 Er3 146.9(2) . .
O4 Er1 Er3 114.6(2) . .
Cl1 Er1 Er3 55.81(8) . .
Cl3 Er1 Er3 102.43(7) . .
Cl2 Er1 Er3 46.18(6) . .
Er2 Er1 Er3 62.806(14) . .
O2 Er1 Er4 90.17(19) . .
O1 Er1 Er4 32.12(15) . .
N2 Er1 Er4 144.7(2) . .
O4 Er1 Er4 112.1(2) . .
Cl1 Er1 Er4 112.05(8) . .
Cl3 Er1 Er4 47.52(7) . .
Cl2 Er1 Er4 66.36(7) . .
Er2 Er1 Er4 59.634(15) . .
Er3 Er1 Er4 56.257(13) . .
O2 Er2 O1 71.6(3) . .
O2 Er2 N1 67.8(3) . .
O1 Er2 N1 139.2(3) . .
O2 Er2 O5 153.4(3) . .
O1 Er2 O5 134.3(3) . .
N1 Er2 O5 85.7(3) . .
O2 Er2 Cl5 92.5(2) . .
O1 Er2 Cl5 84.82(19) . .
N1 Er2 Cl5 100.7(2) . .
O5 Er2 Cl5 95.7(3) . .
O2 Er2 Cl4 98.5(2) . .
O1 Er2 Cl4 79.31(18) . .
N1 Er2 Cl4 102.5(2) . .
O5 Er2 Cl4 83.6(3) . .
Cl5 Er2 Cl4 156.70(11) . .
O2 Er2 Cl6 137.93(19) . .
O1 Er2 Cl6 69.65(18) . .
N1 Er2 Cl6 149.9(2) . .
O5 Er2 Cl6 68.3(2) . .
Cl5 Er2 Cl6 68.51(11) . .
Cl4 Er2 Cl6 89.88(11) . .
O2 Er2 Er1 33.95(18) . .
O1 Er2 Er1 37.62(17) . .
N1 Er2 Er1 101.7(2) . .
O5 Er2 Er1 170.7(2) . .
Cl5 Er2 Er1 88.41(9) . .
Cl4 Er2 Er1 89.32(8) . .
Cl6 Er2 Er1 105.80(6) . .
O2 Er2 Er4 92.69(18) . .
O1 Er2 Er4 34.58(17) . .
N1 Er2 Er4 149.9(2) . .
O5 Er2 Er4 112.8(2) . .
Cl5 Er2 Er4 55.82(8) . .
Cl4 Er2 Er4 102.92(7) . .
Cl6 Er2 Er4 45.38(6) . .
Er1 Er2 Er4 62.895(15) . .
O2 Er2 Er3 88.83(19) . .
O1 Er2 Er3 32.71(16) . .
N1 Er2 Er3 140.6(2) . .
O5 Er2 Er3 111.2(2) . .
Cl5 Er2 Er3 112.05(8) . .
Cl4 Er2 Er3 48.17(7) . .
Cl6 Er2 Er3 66.57(7) . .
Er1 Er2 Er3 59.514(16) . .
Er4 Er2 Er3 56.258(12) . .
O1 Er3 O3 76.4(2) . .
O1 Er3 O6 142.7(3) . .
O3 Er3 O6 140.7(3) . .
O1 Er3 Cl7 116.5(2) . .
O3 Er3 Cl7 78.51(12) . .
O6 Er3 Cl7 83.4(3) . .
O1 Er3 Cl2 79.87(18) . .
O3 Er3 Cl2 76.17(18) . .
O6 Er3 Cl2 101.7(3) . .
Cl7 Er3 Cl2 145.32(10) . .
O1 Er3 Cl4 75.49(16) . .
O3 Er3 Cl4 127.5(2) . .
O6 Er3 Cl4 80.0(2) . .
Cl7 Er3 Cl4 75.80(10) . .
Cl2 Er3 Cl4 138.84(10) . .
O1 Er3 Cl2 141.49(15) . 2_655
O3 Er3 Cl2 71.10(18) . 2_655
O6 Er3 Cl2 70.9(2) . 2_655
Cl7 Er3 Cl2 76.74(11) . 2_655
Cl2 Er3 Cl2 72.88(14) . 2_655
Cl4 Er3 Cl2 141.80(9) . 2_655
O1 Er3 Cl1 75.27(19) . .
O3 Er3 Cl1 137.70(9) . .
O6 Er3 Cl1 71.0(2) . .
Cl7 Er3 Cl1 142.89(9) . .
Cl2 Er3 Cl1 68.45(9) . .
Cl4 Er3 Cl1 73.66(10) . .
Cl2 Er3 Cl1 117.20(10) 2_655 .
O1 Er3 Er4 37.92(16) . .
O3 Er3 Er4 38.46(12) . .
O6 Er3 Er4 176.3(2) . .
Cl7 Er3 Er4 99.26(7) . .
Cl2 Er3 Er4 74.62(8) . .
Cl4 Er3 Er4 103.02(7) . .
Cl2 Er3 Er4 107.19(6) 2_655 .
Cl1 Er3 Er4 107.70(6) . .
O1 Er3 Er1 36.03(18) . .
O3 Er3 Er1 96.885(19) . .
O6 Er3 Er1 114.8(2) . .
Cl7 Er3 Er1 151.05(8) . .
Cl2 Er3 Er1 56.41(8) . .
Cl4 Er3 Er1 85.14(7) . .
Cl2 Er3 Er1 129.25(8) 2_655 .
Cl1 Er3 Er1 43.98(6) . .
Er4 Er3 Er1 63.733(14) . .
O1 Er3 Er3 95.69(14) . 2_655
O3 Er3 Er3 34.4(2) . 2_655
O6 Er3 Er3 114.7(2) . 2_655
Cl7 Er3 Er3 94.78(7) . 2_655
Cl2 Er3 Er3 51.65(7) . 2_655
Cl4 Er3 Er3 161.87(7) . 2_655
Cl2 Er3 Er3 45.93(6) 2_655 2_655
Cl1 Er3 Er3 120.00(6) . 2_655
Er4 Er3 Er3 62.694(13) . 2_655
Er1 Er3 Er3 97.049(18) . 2_655
O1 Er3 Er4 94.87(18) . 2_655
O3 Er3 Er4 32.84(9) . 2_655
O6 Er3 Er4 119.7(2) . 2_655
Cl7 Er3 Er4 45.68(7) . 2_655
Cl2 Er3 Er4 106.01(7) . 2_655
Cl4 Er3 Er4 108.46(8) . 2_655
Cl2 Er3 Er4 68.01(7) 2_655 2_655
Cl1 Er3 Er4 169.23(6) . 2_655
Er4 Er3 Er4 61.560(18) . 2_655
Er1 Er3 Er4 125.261(17) . 2_655
Er3 Er3 Er4 55.805(11) 2_655 2_655
O1 Er4 O3 77.2(2) . .
O1 Er4 O7 141.8(3) . .
O3 Er4 O7 140.4(3) . .
O1 Er4 Cl6 81.00(19) . .
O3 Er4 Cl6 76.52(19) . .
O7 Er4 Cl6 99.3(2) . .
O1 Er4 Cl7 117.13(19) . 2_655
O3 Er4 Cl7 78.37(12) . 2_655
O7 Er4 Cl7 84.6(2) . 2_655
Cl6 Er4 Cl7 144.54(11) . 2_655
O1 Er4 Cl3 75.06(18) . .
O3 Er4 Cl3 127.5(2) . .
O7 Er4 Cl3 81.1(2) . .
Cl6 Er4 Cl3 139.40(10) . .
Cl7 Er4 Cl3 76.06(10) 2_655 .
O1 Er4 Cl6 141.47(18) . 2_655
O3 Er4 Cl6 70.20(19) . 2_655
O7 Er4 Cl6 71.2(2) . 2_655
Cl6 Er4 Cl6 71.98(14) . 2_655
Cl7 Er4 Cl6 76.18(11) 2_655 2_655
Cl3 Er4 Cl6 142.15(9) . 2_655
O1 Er4 Cl5 73.99(18) . .
O3 Er4 Cl5 137.91(9) . .
O7 Er4 Cl5 70.6(2) . .
Cl6 Er4 Cl5 69.20(11) . .
Cl7 Er4 Cl5 142.64(10) 2_655 .
Cl3 Er4 Cl5 72.89(10) . .
Cl6 Er4 Cl5 118.73(11) 2_655 .
O1 Er4 Er3 38.29(17) . .
O3 Er4 Er3 38.95(12) . .
O7 Er4 Er3 175.0(2) . .
Cl6 Er4 Er3 75.68(9) . .
Cl7 Er4 Er3 99.47(7) 2_655 .
Cl3 Er4 Er3 102.70(7) . .
Cl6 Er4 Er3 106.83(7) 2_655 .
Cl5 Er4 Er3 107.13(6) . .
O1 Er4 Er2 35.08(17) . .
O3 Er4 Er2 97.11(2) . .
O7 Er4 Er2 114.1(2) . .
Cl6 Er4 Er2 57.94(8) . .
Cl7 Er4 Er2 150.75(8) 2_655 .
Cl3 Er4 Er2 84.59(7) . .
Cl6 Er4 Er2 129.92(8) 2_655 .
Cl5 Er4 Er2 43.78(6) . .
Er3 Er4 Er2 63.377(15) . .
O1 Er4 Er4 96.24(17) . 2_655
O3 Er4 Er4 33.5(2) . 2_655
O7 Er4 Er4 114.4(2) . 2_655
Cl6 Er4 Er4 52.48(8) . 2_655
Cl7 Er4 Er4 93.64(7) 2_655 2_655
Cl3 Er4 Er4 160.92(7) . 2_655
Cl6 Er4 Er4 45.41(6) 2_655 2_655
Cl5 Er4 Er4 121.67(7) . 2_655
Er3 Er4 Er4 62.661(12) . 2_655
Er2 Er4 Er4 98.079(18) . 2_655
O1 Er4 Er3 94.90(17) . 2_655
O3 Er4 Er3 33.23(10) . 2_655
O7 Er4 Er3 120.8(2) . 2_655
Cl6 Er4 Er3 106.97(8) . 2_655
Cl7 Er4 Er3 45.15(7) 2_655 2_655
Cl3 Er4 Er3 107.33(7) . 2_655
Cl6 Er4 Er3 68.42(8) 2_655 2_655
Cl5 Er4 Er3 168.57(7) . 2_655
Er3 Er4 Er3 61.501(17) . 2_655
Er2 Er4 Er3 124.878(17) . 2_655
Er4 Er4 Er3 55.780(13) 2_655 2_655
Er1 Cl1 Er3 80.21(9) . .
Er3 Cl2 Er3 82.42(9) . 2_655
Er3 Cl2 Er1 77.40(8) . .
Er3 Cl2 Er1 131.39(13) 2_655 .
Er1 Cl3 Er4 88.46(9) . .
Er2 Cl4 Er3 87.70(9) . .
Er2 Cl5 Er4 80.40(9) . .
Er4 Cl6 Er4 82.11(9) . 2_655
Er4 Cl6 Er2 76.68(9) . .
Er4 Cl6 Er2 129.31(13) 2_655 .
Er3 Cl7 Er4 89.17(9) . 2_655
C2 N1 C6 118.4(9) . .
C2 N1 Er2 117.0(7) . .
C6 N1 Er2 124.3(7) . .
C4 N2 C18 116.6(9) . .
C4 N2 Er1 117.5(7) . .
C18 N2 Er1 125.8(7) . .
Er4 O1 Er3 103.8(3) . .
Er4 O1 Er2 110.3(3) . .
Er3 O1 Er2 114.4(3) . .
Er4 O1 Er1 115.0(3) . .
Er3 O1 Er1 108.4(3) . .
Er2 O1 Er1 105.1(2) . .
C3 O2 Er1 125.7(6) . .
C3 O2 Er2 122.7(6) . .
Er1 O2 Er2 111.4(3) . .
Er4 O3 Er4 113.1(4) 2_655 .
Er4 O3 Er3 102.588(19) 2_655 2_655
Er4 O3 Er3 113.928(18) . 2_655
Er4 O3 Er3 113.929(18) 2_655 .
Er4 O3 Er3 102.588(19) . .
Er3 O3 Er3 111.1(4) 2_655 .
C30 O4 C33 104.2(12) . .
C30 O4 Er1 124.6(9) . .
C33 O4 Er1 127.6(10) . .
C37 O5 C34 106.5(11) . .
C37 O5 Er2 129.3(9) . .
C34 O5 Er2 121.0(9) . .
C38 O6 C41 108.3(11) . .
C38 O6 Er3 127.7(9) . .
C41 O6 Er3 123.2(9) . .
C45 O7 C42 109.8(10) . .
C45 O7 Er4 122.2(8) . .
C42 O7 Er4 127.9(8) . .
C2 C1 H1A 109.5 . .
C2 C1 H1B 109.5 . .
H1A C1 H1B 109.5 . .
C2 C1 H1C 109.5 . .
H1A C1 H1C 109.5 . .
H1B C1 H1C 109.5 . .
N1 C2 C3 118.0(10) . .
N1 C2 C1 119.2(10) . .
C3 C2 C1 122.8(11) . .
C2 C3 C4 132.9(11) . .
C2 C3 O2 114.4(9) . .
C4 C3 O2 112.7(9) . .
N2 C4 C3 115.5(9) . .
N2 C4 C5 121.4(10) . .
C3 C4 C5 123.0(11) . .
C4 C5 H5A 109.5 . .
C4 C5 H5B 109.5 . .
H5A C5 H5B 109.5 . .
C4 C5 H5C 109.5 . .
H5A C5 H5C 109.5 . .
H5B C5 H5C 109.5 . .
C7 C6 C11 118.9(11) . .
C7 C6 N1 120.6(10) . .
C11 C6 N1 119.2(11) . .
C6 C7 C8 119.3(12) . .
C6 C7 C12 122.1(11) . .
C8 C7 C12 118.5(12) . .
C9 C8 C7 122.1(14) . .
C9 C8 H8A 118.9 . .
C7 C8 H8A 118.9 . .
C10 C9 C8 116.7(14) . .
C10 C9 H9A 121.7 . .
C8 C9 H9A 121.7 . .
C9 C10 C11 125.4(15) . .
C9 C10 H10A 117.3 . .
C11 C10 H10A 117.3 . .
C10 C11 C6 117.1(14) . .
C10 C11 C15 123.1(13) . .
C6 C11 C15 119.2(12) . .
C14 C12 C7 114.9(17) . .
C14 C12 C13 112.0(16) . .
C7 C12 C13 113.3(15) . .
C14 C12 H12A 105.1 . .
C7 C12 H12A 105.1 . .
C13 C12 H12A 105.1 . .
C12 C13 H13A 109.5 . .
C12 C13 H13B 109.5 . .
H13A C13 H13B 109.5 . .
C12 C13 H13C 109.5 . .
H13A C13 H13C 109.5 . .
H13B C13 H13C 109.5 . .
C12 C14 H14A 109.5 . .
C12 C14 H14B 109.5 . .
H14A C14 H14B 109.5 . .
C12 C14 H14C 109.5 . .
H14A C14 H14C 109.5 . .
H14B C14 H14C 109.5 . .
C16 C15 C17 112.4(14) . .
C16 C15 C11 115.4(13) . .
C17 C15 C11 110.7(14) . .
C16 C15 H15A 105.8 . .
C17 C15 H15A 105.8 . .
C11 C15 H15A 105.8 . .
C15 C16 H16A 109.5 . .
C15 C16 H16B 109.5 . .
H16A C16 H16B 109.5 . .
C15 C16 H16C 109.5 . .
H16A C16 H16C 109.5 . .
H16B C16 H16C 109.5 . .
C15 C17 H17A 109.5 . .
C15 C17 H17B 109.5 . .
H17A C17 H17B 109.5 . .
C15 C17 H17C 109.5 . .
H17A C17 H17C 109.5 . .
H17B C17 H17C 109.5 . .
C19 C18 C23 119.6(10) . .
C19 C18 N2 121.7(10) . .
C23 C18 N2 118.3(10) . .
C20 C19 C18 118.8(11) . .
C20 C19 C24 120.2(12) . .
C18 C19 C24 120.9(10) . .
C19 C20 C21 120.7(13) . .
C19 C20 H20A 119.6 . .
C21 C20 H20A 119.6 . .
C22 C21 C20 120.7(13) . .
C22 C21 H21A 119.7 . .
C20 C21 H21A 119.7 . .
C21 C22 C23 122.7(13) . .
C21 C22 H22A 118.7 . .
C23 C22 H22A 118.7 . .
C22 C23 C18 117.4(11) . .
C22 C23 C27 122.2(12) . .
C18 C23 C27 120.4(11) . .
C26 C24 C19 110.8(12) . .
C26 C24 C25 110.0(14) . .
C19 C24 C25 109.4(12) . .
C26 C24 H24A 108.9 . .
C19 C24 H24A 108.9 . .
C25 C24 H24A 108.9 . .
C24 C25 H25A 109.5 . .
C24 C25 H25B 109.5 . .
H25A C25 H25B 109.5 . .
C24 C25 H25C 109.5 . .
H25A C25 H25C 109.5 . .
H25B C25 H25C 109.5 . .
C24 C26 H26A 109.5 . .
C24 C26 H26B 109.5 . .
H26A C26 H26B 109.5 . .
C24 C26 H26C 109.5 . .
H26A C26 H26C 109.5 . .
H26B C26 H26C 109.5 . .
C29 C27 C23 117.4(13) . .
C29 C27 C28 110.8(14) . .
C23 C27 C28 108.9(15) . .
C29 C27 H27A 106.3 . .
C23 C27 H27A 106.3 . .
C28 C27 H27A 106.3 . .
C27 C28 H28A 109.5 . .
C27 C28 H28B 109.5 . .
H28A C28 H28B 109.5 . .
C27 C28 H28C 109.5 . .
H28A C28 H28C 109.5 . .
H28B C28 H28C 109.5 . .
C27 C29 H29A 109.5 . .
C27 C29 H29B 109.5 . .
H29A C29 H29B 109.5 . .
C27 C29 H29C 109.5 . .
H29A C29 H29C 109.5 . .
H29B C29 H29C 109.5 . .
O4 C30 C31 112.0(14) . .
O4 C30 H30A 109.2 . .
C31 C30 H30A 109.2 . .
O4 C30 H30B 109.2 . .
C31 C30 H30B 109.2 . .
H30A C30 H30B 107.9 . .
C32 C31 C30 103.3(16) . .
C32 C31 H31A 111.1 . .
C30 C31 H31A 111.1 . .
C32 C31 H31B 111.1 . .
C30 C31 H31B 111.1 . .
H31A C31 H31B 109.1 . .
C31 C32 C33 109.4(15) . .
C31 C32 H32A 109.8 . .
C33 C32 H32A 109.8 . .
C31 C32 H32B 109.8 . .
C33 C32 H32B 109.8 . .
H32A C32 H32B 108.2 . .
O4 C33 C32 105.2(17) . .
O4 C33 H33A 110.7 . .
C32 C33 H33A 110.7 . .
O4 C33 H33B 110.7 . .
C32 C33 H33B 110.7 . .
H33A C33 H33B 108.8 . .
O5 C34 C35 98.5(15) . .
O5 C34 H34A 112.1 . .
C35 C34 H34A 112.1 . .
O5 C34 H34B 112.1 . .
C35 C34 H34B 112.1 . .
H34A C34 H34B 109.7 . .
C36 C35 C34 119(2) . .
C36 C35 H35A 107.6 . .
C34 C35 H35A 107.6 . .
C36 C35 H35B 107.6 . .
C34 C35 H35B 107.6 . .
H35A C35 H35B 107.0 . .
C35 C36 C37 103.2(19) . .
C35 C36 H36A 111.1 . .
C37 C36 H36A 111.1 . .
C35 C36 H36B 111.1 . .
C37 C36 H36B 111.1 . .
H36A C36 H36B 109.1 . .
O5 C37 C36 112.2(15) . .
O5 C37 H37A 109.2 . .
C36 C37 H37A 109.2 . .
O5 C37 H37B 109.2 . .
C36 C37 H37B 109.2 . .
H37A C37 H37B 107.9 . .
O6 C38 C39 110.3(14) . .
O6 C38 H38A 109.6 . .
C39 C38 H38A 109.6 . .
O6 C38 H38B 109.6 . .
C39 C38 H38B 109.6 . .
H38A C38 H38B 108.1 . .
C38 C39 C40 104.9(13) . .
C38 C39 H39A 110.8 . .
C40 C39 H39A 110.8 . .
C38 C39 H39B 110.8 . .
C40 C39 H39B 110.8 . .
H39A C39 H39B 108.8 . .
C39 C40 C41 107.9(14) . .
C39 C40 H40A 110.1 . .
C41 C40 H40A 110.1 . .
C39 C40 H40B 110.1 . .
C41 C40 H40B 110.1 . .
H40A C40 H40B 108.4 . .
O6 C41 C40 105.4(13) . .
O6 C41 H41A 110.7 . .
C40 C41 H41A 110.7 . .
O6 C41 H41B 110.7 . .
C40 C41 H41B 110.7 . .
H41A C41 H41B 108.8 . .
O7 C42 C43 109.5(13) . .
O7 C42 H42A 109.8 . .
C43 C42 H42A 109.8 . .
O7 C42 H42B 109.8 . .
C43 C42 H42B 109.8 . .
H42A C42 H42B 108.2 . .
C42 C43 C44 104.3(12) . .
C42 C43 H43A 110.9 . .
C44 C43 H43A 110.9 . .
C42 C43 H43B 110.9 . .
C44 C43 H43B 110.9 . .
H43A C43 H43B 108.9 . .
C45 C44 C43 108.7(13) . .
C45 C44 H44A 110.0 . .
C43 C44 H44A 110.0 . .
C45 C44 H44B 110.0 . .
C43 C44 H44B 110.0 . .
H44A C44 H44B 108.3 . .
O7 C45 C44 106.2(12) . .
O7 C45 H45A 110.5 . .
C44 C45 H45A 110.5 . .
O7 C45 H45B 110.5 . .
C44 C45 H45B 110.5 . .
H45A C45 H45B 108.7 . .

loop_
_geom_bond_atom_site_label_1
_geom_bond_atom_site_label_2
_geom_bond_distance
_geom_bond_site_symmetry_2
Er1 O2 2.152(7) .
Er1 O1 2.267(7) .
Er1 N2 2.377(9) .
Er1 O4 2.389(8) .
Er1 Cl1 2.577(3) .
Er1 Cl3 2.632(3) .
Er1 Cl2 3.122(3) .
Er1 Er2 3.5861(7) .
Er1 Er3 3.6570(9) .
Er1 Er4 3.7863(8) .
Er2 O2 2.189(7) .
Er2 O1 2.249(6) .
Er2 N1 2.392(9) .
Er2 O5 2.431(8) .
Er2 Cl5 2.575(3) .
Er2 Cl4 2.630(3) .
Er2 Cl6 3.196(4) .
Er2 Er4 3.6699(8) .
Er2 Er3 3.7745(8) .
Er3 O1 2.240(7) .
Er3 O3 2.261(6) .
Er3 O6 2.401(8) .
Er3 Cl7 2.674(3) .
Er3 Cl2 2.704(3) .
Er3 Cl4 2.815(3) .
Er3 Cl2 2.951(3) 2_655
Er3 Cl1 3.069(3) .
Er3 Er4 3.5110(7) .
Er3 Er3 3.7304(10) 2_655
Er3 Er4 3.7717(7) 2_655
Er4 O1 2.222(6) .
Er4 O3 2.238(6) .
Er4 O7 2.407(8) .
Er4 Cl6 2.684(3) .
Er4 Cl7 2.699(3) 2_655
Er4 Cl3 2.794(3) .
Er4 Cl6 2.990(4) 2_655
Er4 Cl5 3.079(4) .
Er4 Er4 3.7336(11) 2_655
Er4 Er3 3.7717(7) 2_655
Cl2 Er3 2.951(3) 2_655
Cl6 Er4 2.990(4) 2_655
Cl7 Er4 2.699(3) 2_655
N1 C2 1.323(14) .
N1 C6 1.435(13) .
N2 C4 1.376(14) .
N2 C18 1.462(13) .
O2 C3 1.417(13) .
O3 Er4 2.238(6) 2_655
O3 Er3 2.261(6) 2_655
O4 C30 1.375(17) .
O4 C33 1.435(17) .
O5 C37 1.394(16) .
O5 C34 1.444(17) .
O6 C38 1.429(13) .
O6 C41 1.437(15) .
O7 C45 1.432(14) .
O7 C42 1.436(13) .
C1 C2 1.513(15) .
C1 H1A 0.9600 .
C1 H1B 0.9600 .
C1 H1C 0.9600 .
C2 C3 1.353(15) .
C3 C4 1.401(15) .
C4 C5 1.506(16) .
C5 H5A 0.9600 .
C5 H5B 0.9600 .
C5 H5C 0.9600 .
C6 C7 1.368(16) .
C6 C11 1.433(18) .
C7 C8 1.420(17) .
C7 C12 1.48(2) .
C8 C9 1.39(2) .
C8 H8A 0.9300 .
C9 C10 1.33(2) .
C9 H9A 0.9300 .
C10 C11 1.40(2) .
C10 H10A 0.9300 .
C11 C15 1.55(2) .
C12 C14 1.45(3) .
C12 C13 1.65(3) .
C12 H12A 0.9800 .
C13 H13A 0.9600 .
C13 H13B 0.9600 .
C13 H13C 0.9600 .
C14 H14A 0.9600 .
C14 H14B 0.9600 .
C14 H14C 0.9600 .
C15 C16 1.38(2) .
C15 C17 1.531(18) .
C15 H15A 0.9800 .
C16 H16A 0.9600 .
C16 H16B 0.9600 .
C16 H16C 0.9600 .
C17 H17A 0.9600 .
C17 H17B 0.9600 .
C17 H17C 0.9600 .
C18 C19 1.395(16) .
C18 C23 1.403(16) .
C19 C20 1.360(17) .
C19 C24 1.504(17) .
C20 C21 1.362(19) .
C20 H20A 0.9300 .
C21 C22 1.306(18) .
C21 H21A 0.9300 .
C22 C23 1.375(16) .
C22 H22A 0.9300 .
C23 C27 1.560(19) .
C24 C26 1.47(2) .
C24 C25 1.55(2) .
C24 H24A 0.9800 .
C25 H25A 0.9600 .
C25 H25B 0.9600 .
C25 H25C 0.9600 .
C26 H26A 0.9600 .
C26 H26B 0.9600 .
C26 H26C 0.9600 .
C27 C29 1.55(2) .
C27 C28 1.57(2) .
C27 H27A 0.9800 .
C28 H28A 0.9600 .
C28 H28B 0.9600 .
C28 H28C 0.9600 .
C29 H29A 0.9600 .
C29 H29B 0.9600 .
C29 H29C 0.9600 .
C30 C31 1.44(2) .
C30 H30A 0.9700 .
C30 H30B 0.9700 .
C31 C32 1.32(2) .
C31 H31A 0.9700 .
C31 H31B 0.9700 .
C32 C33 1.47(3) .
C32 H32A 0.9700 .
C32 H32B 0.9700 .
C33 H33A 0.9700 .
C33 H33B 0.9700 .
C34 C35 1.47(3) .
C34 H34A 0.9700 .
C34 H34B 0.9700 .
C35 C36 1.24(3) .
C35 H35A 0.9700 .
C35 H35B 0.9700 .
C36 C37 1.40(2) .
C36 H36A 0.9700 .
C36 H36B 0.9700 .
C37 H37A 0.9700 .
C37 H37B 0.9700 .
C38 C39 1.456(16) .
C38 H38A 0.9700 .
C38 H38B 0.9700 .
C39 C40 1.465(17) .
C39 H39A 0.9700 .
C39 H39B 0.9700 .
C40 C41 1.495(16) .
C40 H40A 0.9700 .
C40 H40B 0.9700 .
C41 H41A 0.9700 .
C41 H41B 0.9700 .
C42 C43 1.455(15) .
C42 H42A 0.9700 .
C42 H42B 0.9700 .
C43 C44 1.497(17) .
C43 H43A 0.9700 .
C43 H43B 0.9700 .
C44 C45 1.470(16) .
C44 H44A 0.9700 .
C44 H44B 0.9700 .
C45 H45A 0.9700 .
C45 H45B 0.9700 .

loop_
_platon_squeeze_void_nr
_platon_squeeze_void_average_x
_platon_squeeze_void_average_y
_platon_squeeze_void_average_z
_platon_squeeze_void_volume
_platon_squeeze_void_count_electrons
_platon_squeeze_void_content
1 -0.015 0.000 0.584 2313 820 ' '
2 -0.059 0.500 0.177 2312 819 ' '
